data_2219228
loop_
_publ_author_name
'Fun, Hoong-Kun'
'Kia, Reza'
'Schiffers, Stefanie'
'Moghadam, Majid'
'Raithby, Paul R.'

_publ_section_title
;
 2-{[4-(Phenyldiazenyl)phenyl]iminomethyl}phenol
;
_journal_coeditor_code AT2620
_journal_issue 9
_journal_name_full 'Acta Crystallographica Section E'
_journal_page_first o1856
_journal_page_last o1857
_journal_paper_doi 10.1107/S1600536808027244
_journal_volume 64
_journal_year 2008
_chemical_formula_iupac 'C19 H15 N3 O'
_chemical_formula_moiety 'C19 H15 N3 O'
_chemical_formula_sum 'C19 H15 N3 O'
_chemical_formula_weight 301.34
_chemical_name_systematic
;
2-{[4-(Phenyldiazenyl)phenyl]iminomethyl}phenol
;
_space_group_IT_number 14
_symmetry_cell_setting monoclinic
_symmetry_space_group_name_Hall '-P 2ybc'
_symmetry_space_group_name_H-M 'P 1 21/c 1'
_atom_sites_solution_hydrogens geom
_atom_sites_solution_primary direct
_atom_sites_solution_secondary difmap
_audit_creation_method SHELXL-97
_cell_angle_alpha 90.00
_cell_angle_beta 90.600(2)
_cell_angle_gamma 90.00
_cell_formula_units_Z 4
_cell_length_a 26.0537(10)
_cell_length_b 4.5475(2)
_cell_length_c 12.0423(4)
_cell_measurement_reflns_used 4872
_cell_measurement_temperature 100.00(10)
_cell_measurement_theta_max 31.07
_cell_measurement_theta_min 3.13
_cell_volume 1426.68(10)
_computing_cell_refinement 'APEX2 (Bruker, 2005)'
_computing_data_collection 'APEX2 (Bruker, 2005)'
_computing_data_reduction 'SAINT (Bruker, 2005)'
_computing_molecular_graphics 'SHELXTL (Sheldrick, 2008)'
_computing_publication_material
;
SHELXTL (Sheldrick, 2008) and PLATON (Spek, 2003)
;
_computing_structure_refinement 'SHELXTL (Sheldrick, 2008)'
_computing_structure_solution 'SHELXTL (Sheldrick, 2008)'
_diffrn_ambient_temperature 100.00(10)
_diffrn_measured_fraction_theta_full 0.990
_diffrn_measured_fraction_theta_max 0.990
_diffrn_measurement_device_type
;
Bruker SMART APEXII CCD area-detector diffractometer
;
_diffrn_measurement_method '\f and \w scans'
_diffrn_radiation_monochromator graphite
_diffrn_radiation_source 'fine-focus sealed tube'
_diffrn_radiation_type MoK\a
_diffrn_radiation_wavelength 0.71073
_diffrn_reflns_av_R_equivalents 0.0532
_diffrn_reflns_av_sigmaI/netI 0.0384
_diffrn_reflns_limit_h_max 38
_diffrn_reflns_limit_h_min -38
_diffrn_reflns_limit_k_max 6
_diffrn_reflns_limit_k_min -6
_diffrn_reflns_limit_l_max 17
_diffrn_reflns_limit_l_min -17
_diffrn_reflns_number 35506
_diffrn_reflns_theta_full 31.40
_diffrn_reflns_theta_max 31.40
_diffrn_reflns_theta_min 0.78
_diffrn_standards_number 0
_exptl_absorpt_coefficient_mu 0.089
_exptl_absorpt_correction_T_max 0.9946
_exptl_absorpt_correction_T_min 0.9549
_exptl_absorpt_correction_type multi-scan
_exptl_absorpt_process_details '(SADABS; Bruker, 2005)'
_exptl_crystal_colour yellow
_exptl_crystal_density_diffrn 1.403
_exptl_crystal_density_method 'not measured'
_exptl_crystal_description Plate
_exptl_crystal_F_000 632
_exptl_crystal_size_max 0.52
_exptl_crystal_size_mid 0.20
_exptl_crystal_size_min 0.06
_refine_diff_density_max 0.883
_refine_diff_density_min -0.525
_refine_ls_extinction_method none
_refine_ls_goodness_of_fit_ref 1.084
_refine_ls_hydrogen_treatment mixed
_refine_ls_matrix_type full
_refine_ls_number_parameters 220
_refine_ls_number_reflns 4662
_refine_ls_number_restraints 0
_refine_ls_restrained_S_all 1.084
_refine_ls_R_factor_all 0.0968
_refine_ls_R_factor_gt 0.0712
_refine_ls_shift/su_max 0.000
_refine_ls_shift/su_mean 0.000
_refine_ls_structure_factor_coef Fsqd
_refine_ls_weighting_details 'calc w=1/[\s^2^(Fo^2^)+(0.1093P)^2^+0.6819P] where P=(Fo^2^+2Fc^2^)/3'
_refine_ls_weighting_scheme calc
_refine_ls_wR_factor_gt 0.1930
_refine_ls_wR_factor_ref 0.2118
_reflns_number_gt 3356
_reflns_number_total 4662
_reflns_threshold_expression I>2\s(I)
_cod_data_source_file at2620.cif
_cod_data_source_block I
_cod_original_sg_symbol_H-M 'P 21/c'
_cod_database_code 2219228
_cod_database_fobs_code 2219228

loop_
_symmetry_equiv_pos_as_xyz
'x, y, z'
'-x, y+1/2, -z+1/2'
'-x, -y, -z'
'x, -y-1/2, z-1/2'

loop_
_atom_site_type_symbol
_atom_site_label
_atom_site_fract_x
_atom_site_fract_y
_atom_site_fract_z
_atom_site_U_iso_or_equiv
_atom_site_adp_type
_atom_site_calc_flag
_atom_site_refinement_flags
_atom_site_occupancy
_atom_site_disorder_assembly
_atom_site_disorder_group
O O1 0.34931(5) -0.2401(3) 0.48842(10) 0.0256(3) Uani d . 1 . .
N N1 0.31269(5) 0.0728(3) 0.64837(11) 0.0163(3) Uani d . 1 . .
N N2A 0.16497(6) 0.9300(4) 0.75288(13) 0.0178(4) Uani d P 0.869(3) A 1
N N3A 0.16275(6) 1.0337(4) 0.85014(13) 0.0181(4) Uani d P 0.869(3) A 1
N N2B 0.1809(4) 0.924(3) 0.8304(9) 0.0178(4) Uani d P 0.131(3) A 2
N N3B 0.1469(5) 1.036(3) 0.7639(9) 0.0181(4) Uani d P 0.131(3) A 2
C C1 0.38180(6) -0.3582(4) 0.56362(13) 0.0188(3) Uani d . 1 . .
C C2 0.41797(7) -0.5647(4) 0.52832(14) 0.0226(4) Uani d . 1 . .
H H2A 0.4196 -0.6172 0.4538 0.027 Uiso calc R 1 . .
C C3 0.45127(7) -0.6905(4) 0.60503(15) 0.0240(4) Uani d . 1 . .
H H3A 0.4757 -0.8247 0.5811 0.029 Uiso calc R 1 . .
C C4 0.44882(6) -0.6195(4) 0.71718(14) 0.0225(4) Uani d . 1 . .
H H4A 0.4709 -0.7086 0.7681 0.027 Uiso calc R 1 . .
C C5 0.41316(6) -0.4151(4) 0.75211(14) 0.0202(3) Uani d . 1 . .
H H5A 0.4115 -0.3668 0.8270 0.024 Uiso calc R 1 . .
C C6 0.37947(6) -0.2794(3) 0.67662(13) 0.0164(3) Uani d . 1 . .
C C7 0.34330(6) -0.0621(4) 0.71608(13) 0.0169(3) Uani d . 1 . .
H H7A 0.3421 -0.0191 0.7915 0.020 Uiso calc R 1 . .
C C8 0.27744(6) 0.2872(3) 0.68533(13) 0.0165(3) Uani d . 1 A .
C C9 0.24374(6) 0.3987(4) 0.60503(14) 0.0197(3) Uani d . 1 . .
H H9A 0.2457 0.3306 0.5324 0.024 Uiso calc R 1 . .
C C10 0.20753(6) 0.6087(4) 0.63155(15) 0.0227(4) Uani d . 1 A .
H H10A 0.1852 0.6789 0.5770 0.027 Uiso calc R 1 . .
C C11 0.20438(6) 0.7148(4) 0.73884(15) 0.0224(4) Uani d . 1 . .
C C12 0.23831(7) 0.6073(4) 0.82083(15) 0.0236(4) Uani d . 1 A .
H H12A 0.2365 0.6783 0.8931 0.028 Uiso calc R 1 . .
C C13 0.27454(6) 0.3952(4) 0.79410(13) 0.0199(3) Uani d . 1 . .
H H13A 0.2969 0.3248 0.8485 0.024 Uiso calc R 1 A .
C C14 0.12253(7) 1.2474(4) 0.86184(16) 0.0252(4) Uani d . 1 . .
C C15 0.08839(7) 1.3377(4) 0.77750(16) 0.0270(4) Uani d . 1 A .
H H15A 0.0908 1.2591 0.7065 0.032 Uiso calc R 1 . .
C C16 0.05072(7) 1.5467(4) 0.80128(15) 0.0256(4) Uani d . 1 . .
H H16A 0.0279 1.6082 0.7460 0.031 Uiso calc R 1 A .
C C17 0.04748(6) 1.6621(4) 0.90783(15) 0.0230(4) Uani d . 1 A .
H H17A 0.0222 1.7995 0.9242 0.028 Uiso calc R 1 . .
C C18 0.08194(7) 1.5724(4) 0.98979(15) 0.0254(4) Uani d . 1 . .
H H18A 0.0798 1.6515 1.0608 0.031 Uiso calc R 1 A .
C C19 0.11925(7) 1.3670(4) 0.96659(16) 0.0263(4) Uani d . 1 A .
H H19A 0.1423 1.3090 1.0219 0.032 Uiso calc R 1 . .
H H1O1 0.3277(10) -0.093(6) 0.530(2) 0.051(7) Uiso d . 1 . .

loop_
_atom_site_aniso_label
_atom_site_aniso_U_11
_atom_site_aniso_U_22
_atom_site_aniso_U_33
_atom_site_aniso_U_12
_atom_site_aniso_U_13
_atom_site_aniso_U_23
O1 0.0321(7) 0.0284(7) 0.0164(5) 0.0085(5) 0.0000(5) -0.0010(5)
N1 0.0171(6) 0.0130(6) 0.0188(6) -0.0002(5) 0.0030(5) -0.0009(5)
N2A 0.0183(8) 0.0145(8) 0.0206(7) 0.0000(6) 0.0030(6) -0.0009(6)
N3A 0.0181(8) 0.0152(8) 0.0212(7) 0.0002(6) 0.0036(6) -0.0018(6)
N2B 0.0183(8) 0.0145(8) 0.0206(7) 0.0000(6) 0.0030(6) -0.0009(6)
N3B 0.0181(8) 0.0152(8) 0.0212(7) 0.0002(6) 0.0036(6) -0.0018(6)
C1 0.0203(7) 0.0171(8) 0.0190(7) 0.0001(6) 0.0032(6) 0.0003(6)
C2 0.0263(8) 0.0204(8) 0.0213(7) 0.0027(7) 0.0077(6) -0.0029(6)
C3 0.0218(8) 0.0180(8) 0.0323(9) 0.0036(6) 0.0085(6) -0.0017(7)
C4 0.0192(8) 0.0198(8) 0.0284(8) 0.0008(6) -0.0002(6) 0.0014(6)
C5 0.0205(7) 0.0189(8) 0.0213(7) -0.0007(6) -0.0004(6) -0.0010(6)
C6 0.0154(7) 0.0146(7) 0.0192(7) -0.0014(5) 0.0031(5) -0.0004(6)
C7 0.0178(7) 0.0158(7) 0.0172(7) -0.0015(6) 0.0021(5) -0.0011(6)
C8 0.0156(7) 0.0130(7) 0.0210(7) -0.0012(5) 0.0044(5) -0.0013(6)
C9 0.0190(7) 0.0159(8) 0.0241(8) 0.0005(6) 0.0015(6) 0.0007(6)
C10 0.0198(8) 0.0162(8) 0.0322(9) 0.0007(6) 0.0006(6) 0.0029(7)
C11 0.0186(7) 0.0136(8) 0.0353(9) -0.0004(6) 0.0089(6) -0.0003(7)
C12 0.0274(8) 0.0186(8) 0.0249(8) -0.0044(7) 0.0096(6) -0.0049(6)
C13 0.0215(8) 0.0184(8) 0.0200(7) -0.0014(6) 0.0058(6) -0.0026(6)
C14 0.0194(8) 0.0139(8) 0.0426(10) -0.0005(6) 0.0083(7) 0.0010(7)
C15 0.0304(9) 0.0222(9) 0.0286(9) -0.0042(7) 0.0081(7) -0.0068(7)
C16 0.0235(8) 0.0243(9) 0.0289(8) -0.0010(7) 0.0002(7) -0.0009(7)
C17 0.0195(8) 0.0185(8) 0.0310(9) 0.0039(6) 0.0065(6) -0.0006(7)
C18 0.0278(9) 0.0217(9) 0.0268(8) -0.0008(7) 0.0027(6) 0.0013(7)
C19 0.0215(8) 0.0198(9) 0.0376(10) -0.0002(6) 0.0002(7) 0.0062(7)

loop_
_atom_type_symbol
_atom_type_description
_atom_type_scat_dispersion_real
_atom_type_scat_dispersion_imag
_atom_type_scat_source
C C 0.0033 0.0016 'International Tables Vol C Tables 4.2.6.8 and 6.1.1.4'
H H 0.0000 0.0000 'International Tables Vol C Tables 4.2.6.8 and 6.1.1.4'
N N 0.0061 0.0033 'International Tables Vol C Tables 4.2.6.8 and 6.1.1.4'
O O 0.0106 0.0060 'International Tables Vol C Tables 4.2.6.8 and 6.1.1.4'

loop_
_geom_angle_atom_site_label_1
_geom_angle_atom_site_label_2
_geom_angle_atom_site_label_3
_geom_angle
C1 O1 H1O1 106.4(15)
C7 N1 C8 121.88(13)
N3A N2A C11 113.87(16)
N2A N3A C14 112.55(17)
N3B N2B C11 94.1(9)
N2B N3B C14 93.0(9)
O1 C1 C2 118.98(14)
O1 C1 C6 121.03(14)
C2 C1 C6 119.99(15)
C3 C2 C1 119.58(15)
C3 C2 H2A 120.2
C1 C2 H2A 120.2
C2 C3 C4 121.16(15)
C2 C3 H3A 119.4
C4 C3 H3A 119.4
C5 C4 C3 119.28(16)
C5 C4 H4A 120.4
C3 C4 H4A 120.4
C4 C5 C6 121.14(15)
C4 C5 H5A 119.4
C6 C5 H5A 119.4
C5 C6 C1 118.81(14)
C5 C6 C7 119.53(14)
C1 C6 C7 121.66(14)
N1 C7 C6 121.13(14)
N1 C7 H7A 119.4
C6 C7 H7A 119.4
C9 C8 C13 118.75(14)
C9 C8 N1 116.01(14)
C13 C8 N1 125.24(14)
C10 C9 C8 121.15(15)
C10 C9 H9A 119.4
C8 C9 H9A 119.4
C11 C10 C9 120.29(16)
C11 C10 H10A 119.9
C9 C10 H10A 119.9
C10 C11 C12 119.47(15)
C10 C11 N2A 113.52(16)
C12 C11 N2A 127.01(16)
C10 C11 N2B 152.5(4)
C12 C11 N2B 88.0(4)
N2A C11 N2B 39.1(4)
C13 C12 C11 120.14(15)
C13 C12 H12A 119.9
C11 C12 H12A 119.9
C12 C13 C8 120.20(16)
C12 C13 H13A 119.9
C8 C13 H13A 119.9
C19 C14 C15 120.13(16)
C19 C14 N3A 114.16(16)
C15 C14 N3A 125.71(17)
C19 C14 N3B 155.6(5)
C15 C14 N3B 84.2(4)
N3A C14 N3B 41.5(4)
C16 C15 C14 119.43(17)
C16 C15 H15A 120.3
C14 C15 H15A 120.3
C17 C16 C15 119.70(17)
C17 C16 H16A 120.2
C15 C16 H16A 120.2
C18 C17 C16 120.02(16)
C18 C17 H17A 120.0
C16 C17 H17A 120.0
C19 C18 C17 120.46(17)
C19 C18 H18A 119.8
C17 C18 H18A 119.8
C14 C19 C18 120.25(17)
C14 C19 H19A 119.9
C18 C19 H19A 119.9

loop_
_geom_bond_atom_site_label_1
_geom_bond_atom_site_label_2
_geom_bond_distance
O1 C1 1.345(2)
O1 H1O1 1.01(3)
N1 C7 1.290(2)
N1 C8 1.4146(19)
N2A N3A 1.264(2)
N2A C11 1.430(2)
N3A C14 1.437(2)
N2B N3B 1.292(17)
N2B C11 1.584(12)
N3B C14 1.655(12)
C1 C2 1.400(2)
C1 C6 1.409(2)
C2 C3 1.384(3)
C2 H2A 0.9300
C3 C4 1.391(2)
C3 H3A 0.9300
C4 C5 1.383(2)
C4 H4A 0.9300
C5 C6 1.400(2)
C5 H5A 0.9300
C6 C7 1.449(2)
C7 H7A 0.9300
C8 C9 1.395(2)
C8 C13 1.402(2)
C9 C10 1.382(2)
C9 H9A 0.9300
C10 C11 1.383(2)
C10 H10A 0.9300
C11 C12 1.406(3)
C12 C13 1.390(2)
C12 H12A 0.9300
C13 H13A 0.9300
C14 C19 1.377(3)
C14 C15 1.404(3)
C15 C16 1.398(2)
C15 H15A 0.9300
C16 C17 1.390(2)
C16 H16A 0.9300
C17 C18 1.388(3)
C17 H17A 0.9300
C18 C19 1.379(2)
C18 H18A 0.9300
C19 H19A 0.9300

loop_
_geom_hbond_atom_site_label_D
_geom_hbond_atom_site_label_H
_geom_hbond_atom_site_label_A
_geom_hbond_site_symmetry_A
_geom_hbond_distance_DH
_geom_hbond_distance_HA
_geom_hbond_distance_DA
_geom_hbond_angle_DHA
_geom_hbond_publ_flag
O1 H1O1 N1 . 1.01(3) 1.66(2) 2.5853(18) 150(2) y
C5 H5A O1 4_556 0.9300 2.5900 3.386(2) 144.00 y

loop_
_geom_torsion_atom_site_label_1
_geom_torsion_atom_site_label_2
_geom_torsion_atom_site_label_3
_geom_torsion_atom_site_label_4
_geom_torsion
C11 N2A N3A C14 -179.52(13)
C11 N2B N3B C14 179.1(5)
O1 C1 C2 C3 -179.29(16)
C6 C1 C2 C3 0.0(3)
C1 C2 C3 C4 1.3(3)
C2 C3 C4 C5 -1.4(3)
C3 C4 C5 C6 0.2(3)
C4 C5 C6 C1 1.1(2)
C4 C5 C6 C7 -178.82(15)
O1 C1 C6 C5 178.15(15)
C2 C1 C6 C5 -1.2(2)
O1 C1 C6 C7 -2.0(2)
C2 C1 C6 C7 178.71(15)
C8 N1 C7 C6 -179.47(13)
C5 C6 C7 N1 178.11(15)
C1 C6 C7 N1 -1.8(2)
C7 N1 C8 C9 -174.95(15)
C7 N1 C8 C13 5.8(2)
C13 C8 C9 C10 -0.9(2)
N1 C8 C9 C10 179.83(14)
C8 C9 C10 C11 0.6(3)
C9 C10 C11 C12 0.0(3)
C9 C10 C11 N2A -179.87(15)
C9 C10 C11 N2B 177.3(9)
N3A N2A C11 C10 -178.25(15)
N3A N2A C11 C12 1.9(3)
N3A N2A C11 N2B -0.3(6)
N3B N2B C11 C10 3.7(14)
N3B N2B C11 C12 -178.6(7)
N3B N2B C11 N2A -0.4(5)
C10 C11 C12 C13 -0.2(3)
N2A C11 C12 C13 179.56(16)
N2B C11 C12 C13 -179.0(4)
C11 C12 C13 C8 -0.1(2)
C9 C8 C13 C12 0.6(2)
N1 C8 C13 C12 179.81(14)
N2A N3A C14 C19 -179.48(15)
N2A N3A C14 C15 0.2(3)
N2A N3A C14 N3B -0.7(6)
N2B N3B C14 C19 2.8(15)
N2B N3B C14 C15 -179.1(8)
N2B N3B C14 N3A 0.1(5)
C19 C14 C15 C16 -0.8(3)
N3A C14 C15 C16 179.45(16)
N3B C14 C15 C16 -179.9(4)
C14 C15 C16 C17 -0.1(3)
C15 C16 C17 C18 0.8(3)
C16 C17 C18 C19 -0.6(3)
C15 C14 C19 C18 1.0(3)
N3A C14 C19 C18 -179.21(15)
N3B C14 C19 C18 178.8(10)
C17 C18 C19 C14 -0.3(3)
